data_4306315
loop_
_publ_author_name
'Vadapalli Chandrasekhar'
'Tapas Senapati'
'E. Carolina Sa\~nudo'

_publ_contact_author_address
;Head, Department of Chemistry
Indian Institute of Technology Kanpur
Kanpur 208016
Uttarpradesh
India
;
_publ_contact_author_email vc@iitk.ac.in
_publ_contact_author_fax '+91-512-259 7436'
_publ_contact_author_name 'Prof. V. Chandrasekhar'
_publ_contact_author_phone '+91-512-259 7259'
_publ_section_title
;
Synthesis, Structure, and Magnetism of Hexanuclear Copper(II) Phosphonates
;
_journal_name_full 'Inorganic Chemistry'
_journal_page_first 9553
_journal_page_last 9560
_journal_paper_doi 10.1021/ic8011525
_journal_volume 47
_journal_year 2008
_chemical_formula_moiety 'C62 H57 Cl4 Cu3 N8 O16 P2'
_chemical_formula_sum 'C62 H57 Cl4 Cu3 N8 O16 P2'
_chemical_formula_weight 1564.52
_chemical_name_common copperphosphonate
_chemical_name_systematic
; 
 ? 
;
_space_group_IT_number 14
_symmetry_cell_setting monoclinic
_symmetry_space_group_name_Hall '-P 2yn'
_symmetry_space_group_name_H-M 'P 1 21/n 1'
_atom_sites_solution_hydrogens geom
_atom_sites_solution_primary direct
_atom_sites_solution_secondary difmap
_audit_creation_method SHELXL-97
_cell_angle_alpha 90.000(5)
_cell_angle_beta 93.554(5)
_cell_angle_gamma 90.000(5)
_cell_formula_units_Z 4
_cell_length_a 15.017(5)
_cell_length_b 24.962(5)
_cell_length_c 17.015(5)
_cell_measurement_reflns_used 4492
_cell_measurement_temperature 293(2)
_cell_measurement_theta_max 22.70
_cell_measurement_theta_min 2.40
_cell_volume 6366(3)
_computing_cell_refinement 'Bruker SMART'
_computing_data_collection 'Bruker SMART'
_computing_data_reduction 'Bruker SAINT'
_computing_molecular_graphics 'Bruker SHELXTL'
_computing_publication_material 'Bruker SHELXTL'
_computing_structure_refinement 'SHELXL-97 (Sheldrick, 1997)'
_computing_structure_solution 'SHELXS-97 (Sheldrick, 1990)'
_diffrn_ambient_temperature 293(2)
_diffrn_measured_fraction_theta_full 0.997
_diffrn_measured_fraction_theta_max 0.997
_diffrn_measurement_device_type 'CCD area detector'
_diffrn_measurement_method 'omega scans'
_diffrn_radiation_monochromator graphite
_diffrn_radiation_source 'fine-focus sealed tube'
_diffrn_radiation_type MoK\a
_diffrn_radiation_wavelength 0.71073
_diffrn_reflns_av_R_equivalents 0.0561
_diffrn_reflns_av_sigmaI/netI 0.0714
_diffrn_reflns_limit_h_max 9
_diffrn_reflns_limit_h_min -18
_diffrn_reflns_limit_k_max 27
_diffrn_reflns_limit_k_min -30
_diffrn_reflns_limit_l_max 20
_diffrn_reflns_limit_l_min -20
_diffrn_reflns_number 35439
_diffrn_reflns_theta_full 26.00
_diffrn_reflns_theta_max 26.00
_diffrn_reflns_theta_min 2.02
_exptl_absorpt_coefficient_mu 1.288
_exptl_absorpt_correction_T_max 0.8820
_exptl_absorpt_correction_T_min 0.7827
_exptl_absorpt_correction_type empirical
_exptl_absorpt_process_details SADABS
_exptl_crystal_colour blue
_exptl_crystal_density_diffrn 1.632
_exptl_crystal_density_method 'not measured'
_exptl_crystal_description block
_exptl_crystal_F_000 3192
_exptl_crystal_size_max 0.20
_exptl_crystal_size_mid 0.15
_exptl_crystal_size_min 0.10
_refine_diff_density_max 1.866
_refine_diff_density_min -1.070
_refine_diff_density_rms 0.162
_refine_ls_extinction_method none
_refine_ls_goodness_of_fit_ref 1.025
_refine_ls_hydrogen_treatment constr
_refine_ls_matrix_type full
_refine_ls_number_parameters 871
_refine_ls_number_reflns 12474
_refine_ls_number_restraints 0
_refine_ls_restrained_S_all 1.025
_refine_ls_R_factor_all 0.1184
_refine_ls_R_factor_gt 0.0806
_refine_ls_shift/su_max 0.002
_refine_ls_shift/su_mean 0.000
_refine_ls_structure_factor_coef Fsqd
_refine_ls_weighting_details 'calc w=1/[\s^2^(Fo^2^)+(0.1388P)^2^+24.8837P] where P=(Fo^2^+2Fc^2^)/3'
_refine_ls_weighting_scheme calc
_refine_ls_wR_factor_gt 0.2254
_refine_ls_wR_factor_ref 0.2583
_reflns_number_gt 8229
_reflns_number_total 12474
_reflns_threshold_expression >2sigma(I)
_cod_data_source_file ic8011525_si_001_2.cif
_cod_data_source_block Complex-2
_cod_depositor_comments
;
The following automatic conversions were performed:
'_symmetry_cell_setting' value 'Monoclinic' changed to 'monoclinic'
according to '/home/saulius/struct/CIF-dictionaries/cif_core.dic'
dictionary named 'cif_core.dic' version 2.4.1 from 2010-06-29.

Automatic conversion script
Id: cif_fix_enum 1527 2010-12-29 10:47:43Z saulius 
;
_cod_original_sg_symbol_Hall 'P 21/n'
_cod_original_sg_symbol_H-M 'P 1 21/n 1 '
_cod_database_code 4306315

loop_
_symmetry_equiv_pos_as_xyz
'x, y, z'
'-x+1/2, y+1/2, -z+1/2'
'-x, -y, -z'
'x-1/2, -y-1/2, z-1/2'

loop_
_atom_site_label
_atom_site_type_symbol
_atom_site_fract_x
_atom_site_fract_y
_atom_site_fract_z
_atom_site_U_iso_or_equiv
_atom_site_adp_type
_atom_site_occupancy
_atom_site_symmetry_multiplicity
_atom_site_calc_flag
_atom_site_refinement_flags
_atom_site_disorder_assembly
_atom_site_disorder_group
Cu1 Cu 0.99289(6) 0.46135(3) 0.42275(5) 0.0277(2) Uani 1 1 d . . .
Cu2 Cu 0.82515(6) 0.45187(3) 0.28406(5) 0.0308(2) Uani 1 1 d . . .
Cu3 Cu 0.82405(6) 0.63090(3) 0.38137(5) 0.0288(2) Uani 1 1 d . . .
Cl1 Cl 0.80704(15) 0.50970(9) 0.94878(13) 0.0530(5) Uani 1 1 d . . .
Cl2 Cl 0.5623(2) 0.63514(12) 0.93527(18) 0.0799(8) Uani 1 1 d . . .
Cl3 Cl 0.6206(3) 0.6403(2) 0.7775(3) 0.0727(11) Uani 0.70 1 d P . .
Cl4 Cl 0.6781(2) 0.30364(14) 0.6380(2) 0.1029(12) Uani 1 1 d . . .
Cl3A Cl 0.6437(13) 0.6836(10) 0.8120(12) 0.172(8) Uani 0.30 1 d P . .
P1 P 0.94717(13) 0.55002(7) 0.28589(10) 0.0305(4) Uani 1 1 d . . .
P2 P 0.81403(12) 0.51136(7) 0.45659(10) 0.0271(4) Uani 1 1 d . . .
O1 O 0.8704(4) 0.5182(2) 0.2466(3) 0.0387(12) Uani 1 1 d . . .
O2 O 1.0029(3) 0.51738(19) 0.3474(3) 0.0364(12) Uani 1 1 d . . .
O3 O 0.9176(3) 0.60364(18) 0.3181(3) 0.0320(11) Uani 1 1 d . . .
O4 O 0.7893(4) 0.4780(2) 0.3838(3) 0.0385(12) Uani 1 1 d . . .
O5 O 0.9101(3) 0.49946(17) 0.4884(3) 0.0288(10) Uani 1 1 d . . .
O6 O 0.7994(3) 0.57131(18) 0.4478(3) 0.0331(11) Uani 1 1 d . . .
O7 O 0.7890(5) 0.5226(3) 0.8680(4) 0.076(2) Uani 1 1 d . . .
O8 O 0.7749(5) 0.4577(3) 0.9661(4) 0.071(2) Uani 1 1 d . . .
O9 O 0.7592(7) 0.5473(3) 0.9955(5) 0.099(3) Uani 1 1 d . . .
O10 O 0.8996(5) 0.5121(3) 0.9682(5) 0.088(2) Uani 1 1 d . . .
O11 O 0.7476(7) 0.2669(4) 0.6449(8) 0.146(5) Uani 1 1 d . . .
O12 O 0.6988(7) 0.3482(4) 0.5899(6) 0.116(3) Uani 1 1 d . . .
O13 O 0.6539(11) 0.3193(6) 0.7084(7) 0.183(7) Uani 1 1 d . . .
O14 O 0.6017(8) 0.2771(6) 0.6054(13) 0.232(9) Uani 1 1 d . . .
O15 O 0.7707(11) 0.6541(7) 0.0476(11) 0.196(7) Uani 1 1 d . . .
H15 H 0.7652 0.6708 0.0886 0.295 Uiso 1 1 calc R . .
O16 O 0.5327(4) 0.3457(4) 0.4619(7) 0.125(4) Uani 1 1 d . . .
N1 N 0.9738(4) 0.3914(2) 0.4803(3) 0.0287(12) Uani 1 1 d . . .
N2 N 1.0505(4) 0.4097(2) 0.3479(3) 0.0307(13) Uani 1 1 d . . .
N3 N 0.8104(4) 0.3750(2) 0.3227(3) 0.0287(12) Uani 1 1 d . . .
N4 N 0.8809(4) 0.4116(2) 0.1947(3) 0.0321(13) Uani 1 1 d . . .
N5 N 0.8507(4) 0.7055(2) 0.3387(4) 0.0346(13) Uani 1 1 d . . .
N6 N 0.7697(4) 0.6786(2) 0.4651(3) 0.0358(14) Uani 1 1 d . . .
N7 N 0.6919(4) 0.4598(2) 0.2249(4) 0.0375(14) Uani 1 1 d . . .
N8 N 0.7023(4) 0.6176(2) 0.3023(3) 0.0351(14) Uani 1 1 d . . .
C1 C 0.9331(5) 0.3838(3) 0.5455(4) 0.0311(15) Uani 1 1 d . . .
H1 H 0.9119 0.4134 0.5719 0.037 Uiso 1 1 calc R . .
C2 C 0.9205(5) 0.3326(3) 0.5767(4) 0.0351(16) Uani 1 1 d . . .
H2 H 0.8907 0.3284 0.6226 0.042 Uiso 1 1 calc R . .
C3 C 0.9526(5) 0.2884(3) 0.5387(4) 0.0338(16) Uani 1 1 d . . .
H3 H 0.9451 0.2542 0.5589 0.041 Uiso 1 1 calc R . .
C4 C 0.9958(4) 0.2957(3) 0.4702(4) 0.0303(15) Uani 1 1 d . . .
C5 C 1.0306(5) 0.2527(3) 0.4243(4) 0.0370(17) Uani 1 1 d . . .
H5 H 1.0253 0.2176 0.4417 0.044 Uiso 1 1 calc R . .
C6 C 1.0708(5) 0.2621(3) 0.3568(4) 0.0368(17) Uani 1 1 d . . .
H6 H 1.0929 0.2335 0.3290 0.044 Uiso 1 1 calc R . .
C7 C 1.0799(4) 0.3148(3) 0.3277(4) 0.0297(15) Uani 1 1 d . . .
C8 C 1.1206(5) 0.3287(3) 0.2573(4) 0.0376(17) Uani 1 1 d . . .
H8 H 1.1438 0.3020 0.2265 0.045 Uiso 1 1 calc R . .
C9 C 1.1255(5) 0.3802(3) 0.2350(4) 0.0372(17) Uani 1 1 d . . .
H9 H 1.1533 0.3891 0.1895 0.045 Uiso 1 1 calc R . .
C10 C 1.0886(5) 0.4208(3) 0.2808(4) 0.0326(16) Uani 1 1 d . . .
H10 H 1.0909 0.4561 0.2638 0.039 Uiso 1 1 calc R . .
C11 C 1.0468(5) 0.3577(3) 0.3706(4) 0.0308(15) Uani 1 1 d . . .
C12 C 1.0047(4) 0.3478(2) 0.4429(4) 0.0249(13) Uani 1 1 d . . .
C13 C 0.7739(5) 0.3580(3) 0.3877(4) 0.0315(15) Uani 1 1 d . . .
H13 H 0.7518 0.3832 0.4217 0.038 Uiso 1 1 calc R . .
C14 C 0.7679(5) 0.3038(3) 0.4064(4) 0.0359(16) Uani 1 1 d . . .
H14 H 0.7414 0.2934 0.4519 0.043 Uiso 1 1 calc R . .
C15 C 0.8007(5) 0.2658(3) 0.3579(4) 0.0347(16) Uani 1 1 d . . .
H15A H 0.7969 0.2296 0.3702 0.042 Uiso 1 1 calc R . .
C16 C 0.8408(4) 0.2828(3) 0.2883(4) 0.0305(15) Uani 1 1 d . . .
C17 C 0.8786(5) 0.2471(3) 0.2337(4) 0.0364(16) Uani 1 1 d . . .
H17 H 0.8783 0.2105 0.2434 0.044 Uiso 1 1 calc R . .
C18 C 0.9149(5) 0.2658(3) 0.1679(4) 0.0392(17) Uani 1 1 d . . .
H18 H 0.9388 0.2417 0.1332 0.047 Uiso 1 1 calc R . .
C19 C 0.9170(5) 0.3217(3) 0.1511(4) 0.0327(16) Uani 1 1 d . . .
C20 C 0.9529(5) 0.3441(3) 0.0846(4) 0.0425(19) Uani 1 1 d . . .
H20 H 0.9778 0.3222 0.0476 0.051 Uiso 1 1 calc R . .
C21 C 0.9509(5) 0.3988(3) 0.0744(4) 0.0418(18) Uani 1 1 d . . .
H21 H 0.9728 0.4140 0.0296 0.050 Uiso 1 1 calc R . .
C22 C 0.9159(5) 0.4314(3) 0.1316(4) 0.0370(17) Uani 1 1 d . . .
H22 H 0.9172 0.4683 0.1249 0.044 Uiso 1 1 calc R . .
C23 C 0.8820(4) 0.3579(3) 0.2051(4) 0.0285(14) Uani 1 1 d . . .
C24 C 0.8424(4) 0.3380(3) 0.2744(4) 0.0291(14) Uani 1 1 d . . .
C25 C 0.8913(5) 0.7177(3) 0.2732(5) 0.0398(17) Uani 1 1 d . . .
H25 H 0.9083 0.6902 0.2405 0.048 Uiso 1 1 calc R . .
C26 C 0.9088(6) 0.7707(3) 0.2524(6) 0.053(2) Uani 1 1 d . . .
H26 H 0.9375 0.7779 0.2067 0.064 Uiso 1 1 calc R . .
C27 C 0.8840(6) 0.8117(3) 0.2989(6) 0.052(2) Uani 1 1 d . . .
H27 H 0.8957 0.8469 0.2851 0.062 Uiso 1 1 calc R . .
C28 C 0.8412(6) 0.8008(3) 0.3672(6) 0.051(2) Uani 1 1 d . . .
C29 C 0.8123(6) 0.8405(3) 0.4218(6) 0.055(2) Uani 1 1 d . . .
H29 H 0.8230 0.8766 0.4123 0.067 Uiso 1 1 calc R . .
C30 C 0.7699(6) 0.8264(3) 0.4864(6) 0.058(3) Uani 1 1 d . . .
H30 H 0.7522 0.8530 0.5204 0.069 Uiso 1 1 calc R . .
C31 C 0.7517(5) 0.7723(3) 0.5038(5) 0.047(2) Uani 1 1 d . . .
C32 C 0.7080(6) 0.7541(4) 0.5698(5) 0.053(2) Uani 1 1 d . . .
H32 H 0.6865 0.7786 0.6052 0.063 Uiso 1 1 calc R . .
C33 C 0.6975(6) 0.7011(4) 0.5812(5) 0.052(2) Uani 1 1 d . . .
H33 H 0.6691 0.6892 0.6251 0.062 Uiso 1 1 calc R . .
C34 C 0.7287(5) 0.6637(3) 0.5279(4) 0.0398(18) Uani 1 1 d . . .
H34 H 0.7204 0.6273 0.5371 0.048 Uiso 1 1 calc R . .
C35 C 0.7817(5) 0.7322(3) 0.4532(5) 0.0370(17) Uani 1 1 d . . .
C36 C 0.8256(5) 0.7463(3) 0.3859(5) 0.0373(17) Uani 1 1 d . . .
C37 C 0.6213(6) 0.6137(3) 0.3330(5) 0.0449(19) Uani 1 1 d . . .
H37 H 0.6191 0.6125 0.3875 0.054 Uiso 1 1 calc R . .
C38 C 0.5437(6) 0.6114(3) 0.2883(5) 0.050(2) Uani 1 1 d . . .
H38 H 0.4898 0.6105 0.3125 0.059 Uiso 1 1 calc R . .
C39 C 0.5438(6) 0.6103(3) 0.2055(5) 0.050(2) Uani 1 1 d . . .
C40 C 0.6280(7) 0.6113(4) 0.1741(5) 0.055(2) Uani 1 1 d . . .
H40 H 0.6331 0.6096 0.1200 0.067 Uiso 1 1 calc R . .
C41 C 0.7041(6) 0.6150(3) 0.2251(5) 0.050(2) Uani 1 1 d . . .
H41 H 0.7593 0.6157 0.2033 0.060 Uiso 1 1 calc R . .
C42 C 0.4590(7) 0.6080(4) 0.1539(6) 0.067(3) Uani 1 1 d . . .
H42 H 0.4290 0.6422 0.1420 0.081 Uiso 1 1 calc R . .
C43 C 0.4020(9) 0.5611(5) 0.1606(9) 0.045(3) Uani 0.60 1 d P . .
H43 H 0.3374 0.5670 0.1574 0.053 Uiso 0.50 1 calc PR . .
C44 C 0.4372(6) 0.5084(4) 0.1228(6) 0.057(2) Uani 1 1 d . . .
H44 H 0.3955 0.4833 0.0958 0.068 Uiso 1 1 calc R . .
C45 C 0.5259(6) 0.4894(3) 0.1573(5) 0.049(2) Uani 1 1 d . . .
C46 C 0.6017(6) 0.4902(4) 0.1132(5) 0.051(2) Uani 1 1 d . . .
H46 H 0.5977 0.5002 0.0604 0.061 Uiso 1 1 calc R . .
C47 C 0.6822(6) 0.4756(3) 0.1501(5) 0.049(2) Uani 1 1 d . . .
H47 H 0.7327 0.4769 0.1212 0.058 Uiso 1 1 calc R . .
C48 C 0.6186(5) 0.4590(3) 0.2662(5) 0.0396(18) Uani 1 1 d . . .
H48 H 0.6247 0.4488 0.3189 0.047 Uiso 1 1 calc R . .
C49 C 0.5377(6) 0.4721(3) 0.2358(5) 0.048(2) Uani 1 1 d . . .
H49 H 0.4889 0.4697 0.2666 0.058 Uiso 1 1 calc R . .
C50 C 0.6540(9) 0.6394(6) 0.8715(9) 0.096(4) Uani 1 1 d . . .
C52 C 1.0232(5) 0.5639(3) 0.2095(4) 0.0382(18) Uani 1 1 d . . .
H52 H 1.0378 0.5297 0.1852 0.046 Uiso 1 1 calc R . .
C53 C 1.1111(6) 0.5905(3) 0.2381(4) 0.0448(19) Uani 1 1 d . . .
H53A H 1.1184 0.5899 0.2952 0.054 Uiso 1 1 calc R . .
H53B H 1.1614 0.5723 0.2169 0.054 Uiso 1 1 calc R . .
C54 C 0.9822(6) 0.6006(3) 0.1439(4) 0.0441(19) Uani 1 1 d . . .
H54A H 0.9682 0.5803 0.0961 0.053 Uiso 1 1 calc R . .
H54B H 0.9279 0.6172 0.1602 0.053 Uiso 1 1 calc R . .
C55 C 1.1036(8) 0.6480(5) 0.2076(6) 0.081(4) Uani 1 1 d . . .
H55A H 1.0719 0.6703 0.2432 0.097 Uiso 1 1 calc R . .
H55B H 1.1621 0.6632 0.2014 0.097 Uiso 1 1 calc R . .
C56 C 1.0526(7) 0.6430(4) 0.1301(5) 0.056(2) Uani 1 1 d . . .
H56A H 1.0912 0.6317 0.0895 0.068 Uiso 1 1 calc R . .
H56B H 1.0249 0.6768 0.1146 0.068 Uiso 1 1 calc R . .
C57 C 0.7412(5) 0.4874(3) 0.5298(4) 0.0308(15) Uani 1 1 d . . .
H57 H 0.7497 0.4486 0.5344 0.037 Uiso 1 1 calc R . .
C58 C 0.7585(5) 0.5113(3) 0.6123(4) 0.0370(17) Uani 1 1 d . . .
H58A H 0.8087 0.4940 0.6404 0.044 Uiso 1 1 calc R . .
H58B H 0.7697 0.5495 0.6097 0.044 Uiso 1 1 calc R . .
C59 C 0.6716(7) 0.4997(6) 0.6512(6) 0.095(5) Uani 1 1 d . . .
H59A H 0.6772 0.4668 0.6815 0.114 Uiso 1 1 calc R . .
H59B H 0.6585 0.5287 0.6867 0.114 Uiso 1 1 calc R . .
C60 C 0.5992(6) 0.4945(5) 0.5893(5) 0.062(3) Uani 1 1 d . . .
H60A H 0.5562 0.5232 0.5939 0.074 Uiso 1 1 calc R . .
H60B H 0.5686 0.4606 0.5945 0.074 Uiso 1 1 calc R . .
C61 C 0.6402(5) 0.4975(3) 0.5101(4) 0.0399(18) Uani 1 1 d . . .
H61A H 0.6303 0.5324 0.4861 0.048 Uiso 1 1 calc R . .
H61B H 0.6151 0.4703 0.4745 0.048 Uiso 1 1 calc R . .
C63 C 0.8337(10) 0.6765(6) 0.0080(9) 0.102(4) Uani 1 1 d . . .
H63A H 0.8735 0.6961 0.0436 0.154 Uiso 1 1 calc R . .
H63B H 0.8070 0.7004 -0.0309 0.154 Uiso 1 1 calc R . .
H63C H 0.8663 0.6491 -0.0175 0.154 Uiso 1 1 calc R . .
C43A C 0.4424(18) 0.5641(10) 0.0960(15) 0.065(7) Uani 0.40 1 d P . .
H43A H 0.4048 0.5733 0.0488 0.078 Uiso 0.50 1 calc PR . .
C64 C 0.5309(8) 0.2921(5) 0.4475(7) 0.085(3) Uiso 1 1 d . . .

loop_
_atom_site_aniso_label
_atom_site_aniso_U_11
_atom_site_aniso_U_22
_atom_site_aniso_U_33
_atom_site_aniso_U_23
_atom_site_aniso_U_13
_atom_site_aniso_U_12
Cu1 0.0335(5) 0.0233(4) 0.0279(4) 0.0005(3) 0.0153(3) 0.0036(3)
Cu2 0.0389(5) 0.0280(5) 0.0268(4) -0.0019(3) 0.0125(4) -0.0041(3)
Cu3 0.0335(5) 0.0226(4) 0.0310(5) 0.0015(3) 0.0063(3) 0.0011(3)
Cl1 0.0487(13) 0.0537(13) 0.0575(13) 0.0155(10) 0.0092(10) -0.0020(10)
Cl2 0.087(2) 0.0683(18) 0.088(2) 0.0030(14) 0.0275(16) 0.0148(14)
Cl3 0.056(2) 0.092(3) 0.071(2) 0.018(2) 0.0144(18) -0.005(2)
Cl4 0.094(2) 0.085(2) 0.136(3) 0.028(2) 0.060(2) 0.0006(19)
Cl3A 0.152(16) 0.20(2) 0.176(17) 0.047(16) 0.086(14) 0.079(15)
P1 0.0425(11) 0.0250(9) 0.0257(9) 0.0009(7) 0.0143(8) -0.0038(7)
P2 0.0328(10) 0.0236(9) 0.0263(9) 0.0008(7) 0.0134(7) 0.0016(7)
O1 0.053(3) 0.035(3) 0.028(3) 0.003(2) 0.009(2) -0.009(2)
O2 0.050(3) 0.027(3) 0.034(3) 0.005(2) 0.021(2) 0.006(2)
O3 0.042(3) 0.023(2) 0.032(3) 0.0013(19) 0.014(2) 0.001(2)
O4 0.049(3) 0.039(3) 0.029(3) -0.004(2) 0.015(2) -0.007(2)
O5 0.032(3) 0.026(2) 0.030(2) -0.0005(19) 0.014(2) 0.0027(19)
O6 0.043(3) 0.027(2) 0.032(3) 0.004(2) 0.017(2) 0.008(2)
O7 0.079(5) 0.092(5) 0.056(4) 0.029(4) 0.006(4) -0.003(4)
O8 0.069(5) 0.062(4) 0.081(5) 0.024(4) -0.005(4) -0.025(3)
O9 0.129(8) 0.085(6) 0.088(6) 0.001(5) 0.036(5) 0.026(5)
O10 0.055(5) 0.098(6) 0.110(6) 0.036(5) -0.006(4) -0.023(4)
O11 0.089(7) 0.088(7) 0.264(14) 0.073(8) 0.043(8) 0.024(5)
O12 0.129(8) 0.073(6) 0.152(9) 0.042(6) 0.050(7) -0.005(5)
O13 0.241(16) 0.197(14) 0.126(9) 0.030(9) 0.119(11) 0.051(12)
O14 0.096(9) 0.200(15) 0.40(3) 0.144(17) -0.012(12) -0.076(9)
O15 0.181(14) 0.198(15) 0.219(17) -0.060(13) 0.080(13) 0.026(12)
O16 0.044(4) 0.112(7) 0.228(11) -0.121(7) 0.080(6) -0.046(4)
N1 0.027(3) 0.028(3) 0.031(3) 0.000(2) 0.009(2) -0.002(2)
N2 0.029(3) 0.030(3) 0.033(3) -0.001(2) 0.005(2) 0.004(2)
N3 0.024(3) 0.032(3) 0.031(3) -0.002(2) 0.006(2) -0.003(2)
N4 0.036(3) 0.035(3) 0.027(3) -0.004(2) 0.009(2) -0.006(3)
N5 0.033(3) 0.025(3) 0.044(3) 0.004(3) -0.003(3) -0.001(2)
N6 0.042(4) 0.029(3) 0.037(3) -0.005(3) 0.004(3) 0.010(3)
N7 0.043(4) 0.034(3) 0.036(3) -0.002(3) 0.010(3) 0.005(3)
N8 0.038(4) 0.033(3) 0.034(3) 0.007(3) 0.002(3) -0.004(3)
C1 0.035(4) 0.024(3) 0.035(4) -0.002(3) 0.013(3) 0.001(3)
C2 0.042(4) 0.033(4) 0.031(4) 0.003(3) 0.006(3) -0.002(3)
C3 0.036(4) 0.027(4) 0.038(4) 0.002(3) 0.000(3) -0.006(3)
C4 0.025(4) 0.031(4) 0.035(4) -0.004(3) 0.001(3) -0.001(3)
C5 0.038(4) 0.023(4) 0.050(4) -0.003(3) 0.001(3) 0.000(3)
C6 0.038(4) 0.027(4) 0.044(4) -0.012(3) -0.002(3) 0.008(3)
C7 0.023(3) 0.025(3) 0.041(4) -0.008(3) 0.005(3) 0.005(3)
C8 0.030(4) 0.041(4) 0.043(4) -0.014(3) 0.012(3) 0.004(3)
C9 0.034(4) 0.043(4) 0.036(4) -0.008(3) 0.013(3) 0.000(3)
C10 0.035(4) 0.035(4) 0.029(4) -0.002(3) 0.015(3) -0.001(3)
C11 0.026(4) 0.030(4) 0.037(4) -0.007(3) 0.006(3) -0.001(3)
C12 0.018(3) 0.022(3) 0.035(4) -0.004(3) 0.004(3) 0.001(2)
C13 0.029(4) 0.033(4) 0.034(4) 0.004(3) 0.010(3) -0.004(3)
C14 0.029(4) 0.045(4) 0.034(4) 0.007(3) 0.004(3) -0.007(3)
C15 0.028(4) 0.032(4) 0.044(4) 0.011(3) 0.001(3) -0.002(3)
C16 0.021(3) 0.033(4) 0.037(4) -0.003(3) -0.004(3) -0.004(3)
C17 0.033(4) 0.031(4) 0.045(4) -0.004(3) -0.004(3) 0.002(3)
C18 0.040(4) 0.036(4) 0.042(4) -0.013(3) 0.000(3) 0.007(3)
C19 0.027(4) 0.043(4) 0.029(3) -0.007(3) 0.003(3) 0.003(3)
C20 0.040(4) 0.052(5) 0.036(4) -0.009(3) 0.009(3) 0.006(4)
C21 0.044(5) 0.052(5) 0.030(4) -0.006(3) 0.012(3) -0.005(4)
C22 0.042(4) 0.039(4) 0.031(4) -0.006(3) 0.009(3) -0.005(3)
C23 0.025(3) 0.035(4) 0.026(3) -0.002(3) 0.002(3) 0.000(3)
C24 0.023(3) 0.029(4) 0.035(4) 0.000(3) 0.000(3) -0.002(3)
C25 0.036(4) 0.033(4) 0.050(5) 0.005(3) -0.002(3) -0.003(3)
C26 0.048(5) 0.038(5) 0.071(6) 0.023(4) -0.007(4) -0.012(4)
C27 0.049(5) 0.032(4) 0.074(6) 0.018(4) -0.007(4) -0.006(4)
C28 0.042(5) 0.027(4) 0.080(6) 0.004(4) -0.016(4) -0.001(3)
C29 0.047(5) 0.027(4) 0.089(7) -0.011(4) -0.019(5) 0.005(4)
C30 0.050(5) 0.037(5) 0.084(7) -0.023(5) -0.021(5) 0.013(4)
C31 0.035(4) 0.040(5) 0.063(5) -0.020(4) -0.014(4) 0.014(3)
C32 0.043(5) 0.050(5) 0.065(6) -0.027(4) -0.004(4) 0.022(4)
C33 0.048(5) 0.063(6) 0.046(5) -0.007(4) 0.009(4) 0.016(4)
C34 0.040(4) 0.038(4) 0.043(4) -0.001(3) 0.011(3) 0.012(3)
C35 0.031(4) 0.028(4) 0.050(4) -0.008(3) -0.008(3) 0.006(3)
C36 0.031(4) 0.025(4) 0.054(5) -0.001(3) -0.014(3) 0.003(3)
C37 0.049(5) 0.041(5) 0.045(5) 0.002(4) 0.001(4) -0.004(4)
C38 0.047(5) 0.047(5) 0.056(5) -0.002(4) 0.011(4) -0.006(4)
C39 0.052(5) 0.037(4) 0.060(5) 0.005(4) -0.006(4) -0.003(4)
C40 0.073(7) 0.049(5) 0.045(5) 0.000(4) 0.007(5) -0.006(5)
C41 0.049(5) 0.040(5) 0.059(5) 0.002(4) 0.003(4) -0.001(4)
C42 0.065(7) 0.052(6) 0.081(7) 0.012(5) -0.025(5) -0.007(5)
C43 0.031(7) 0.043(8) 0.060(9) -0.002(6) 0.006(6) -0.005(6)
C44 0.047(5) 0.050(5) 0.071(6) -0.009(4) -0.011(4) 0.000(4)
C45 0.052(5) 0.044(5) 0.050(5) -0.009(4) 0.004(4) -0.003(4)
C46 0.053(5) 0.060(6) 0.041(5) -0.006(4) 0.000(4) -0.002(4)
C47 0.048(5) 0.051(5) 0.048(5) -0.009(4) 0.012(4) 0.004(4)
C48 0.045(5) 0.034(4) 0.040(4) 0.003(3) 0.006(3) -0.005(3)
C49 0.042(5) 0.050(5) 0.053(5) -0.006(4) 0.013(4) -0.007(4)
C50 0.079(9) 0.102(10) 0.114(10) 0.018(8) 0.051(8) 0.010(7)
C52 0.057(5) 0.035(4) 0.024(3) -0.004(3) 0.019(3) 0.002(3)
C53 0.049(5) 0.054(5) 0.033(4) 0.007(3) 0.018(4) -0.005(4)
C54 0.054(5) 0.047(5) 0.033(4) 0.004(3) 0.009(4) -0.017(4)
C55 0.091(8) 0.090(8) 0.061(6) 0.025(6) -0.009(6) -0.043(7)
C56 0.075(7) 0.056(6) 0.039(5) 0.011(4) 0.004(4) -0.029(5)
C57 0.039(4) 0.028(4) 0.028(3) 0.008(3) 0.018(3) 0.003(3)
C58 0.035(4) 0.047(4) 0.031(4) 0.003(3) 0.013(3) 0.005(3)
C59 0.048(6) 0.191(15) 0.049(6) -0.031(7) 0.026(5) -0.021(7)
C60 0.033(5) 0.107(8) 0.047(5) 0.000(5) 0.018(4) -0.001(5)
C61 0.031(4) 0.053(5) 0.036(4) -0.003(3) 0.007(3) 0.000(3)
C63 0.099(11) 0.103(11) 0.110(11) 0.000(8) 0.037(9) -0.002(8)
C43A 0.076(18) 0.056(15) 0.062(15) 0.013(12) -0.019(13) -0.011(13)

loop_
_atom_type_symbol
_atom_type_description
_atom_type_scat_dispersion_real
_atom_type_scat_dispersion_imag
_atom_type_scat_source
C C 0.0033 0.0016 'International Tables Vol C Tables 4.2.6.8 and 6.1.1.4'
H H 0.0000 0.0000 'International Tables Vol C Tables 4.2.6.8 and 6.1.1.4'
N N 0.0061 0.0033 'International Tables Vol C Tables 4.2.6.8 and 6.1.1.4'
O O 0.0106 0.0060 'International Tables Vol C Tables 4.2.6.8 and 6.1.1.4'
P P 0.1023 0.0942 'International Tables Vol C Tables 4.2.6.8 and 6.1.1.4'
Cl Cl 0.1484 0.1585 'International Tables Vol C Tables 4.2.6.8 and 6.1.1.4'
Cu Cu 0.3201 1.2651 'International Tables Vol C Tables 4.2.6.8 and 6.1.1.4'

loop_
_geom_angle_atom_site_label_1
_geom_angle_atom_site_label_2
_geom_angle_atom_site_label_3
_geom_angle
_geom_angle_site_symmetry_1
_geom_angle_site_symmetry_3
_geom_angle_publ_flag
O2 Cu1 O5 96.09(19) . . ?
O2 Cu1 N1 166.6(2) . . ?
O5 Cu1 N1 91.6(2) . . ?
O2 Cu1 N2 89.4(2) . . ?
O5 Cu1 N2 165.2(2) . . ?
N1 Cu1 N2 80.6(2) . . ?
O2 Cu1 O5 93.3(2) . 3_766 ?
O5 Cu1 O5 79.3(2) . 3_766 ?
N1 Cu1 O5 98.9(2) . 3_766 ?
N2 Cu1 O5 114.2(2) . 3_766 ?
O1 Cu2 O4 97.1(2) . . ?
O1 Cu2 N4 90.4(2) . . ?
O4 Cu2 N4 166.3(2) . . ?
O1 Cu2 N3 165.2(2) . . ?
O4 Cu2 N3 89.6(2) . . ?
N4 Cu2 N3 80.5(2) . . ?
O1 Cu2 N7 95.8(2) . . ?
O4 Cu2 N7 94.4(2) . . ?
N4 Cu2 N7 96.2(2) . . ?
N3 Cu2 N7 96.8(2) . . ?
O6 Cu3 O3 103.13(19) . . ?
O6 Cu3 N5 164.4(2) . . ?
O3 Cu3 N5 87.6(2) . . ?
O6 Cu3 N6 86.7(2) . . ?
O3 Cu3 N6 156.1(2) . . ?
N5 Cu3 N6 79.3(2) . . ?
O6 Cu3 N8 93.4(2) . . ?
O3 Cu3 N8 102.0(2) . . ?
N5 Cu3 N8 95.4(2) . . ?
N6 Cu3 N8 99.1(2) . . ?
O10 Cl1 O7 110.0(5) . . ?
O10 Cl1 O8 109.5(5) . . ?
O7 Cl1 O8 111.1(5) . . ?
O10 Cl1 O9 111.1(6) . . ?
O7 Cl1 O9 108.2(5) . . ?
O8 Cl1 O9 106.9(5) . . ?
Cl3A Cl3 C50 60.2(10) . . ?
O13 Cl4 O11 111.2(9) . . ?
O13 Cl4 O14 103.4(11) . . ?
O11 Cl4 O14 108.3(9) . . ?
O13 Cl4 O12 111.6(8) . . ?
O11 Cl4 O12 112.0(6) . . ?
O14 Cl4 O12 110.0(8) . . ?
Cl3 Cl3A C50 72.6(13) . . ?
O1 P1 O3 112.8(3) . . ?
O1 P1 O2 112.9(3) . . ?
O3 P1 O2 112.3(3) . . ?
O1 P1 C52 106.2(3) . . ?
O3 P1 C52 107.5(3) . . ?
O2 P1 C52 104.4(3) . . ?
O6 P2 O4 115.7(3) . . ?
O6 P2 O5 110.6(3) . . ?
O4 P2 O5 111.0(3) . . ?
O6 P2 C57 107.6(3) . . ?
O4 P2 C57 104.6(3) . . ?
O5 P2 C57 106.7(3) . . ?
P1 O1 Cu2 125.5(3) . . ?
P1 O2 Cu1 141.7(3) . . ?
P1 O3 Cu3 138.0(3) . . ?
P2 O4 Cu2 146.8(3) . . ?
P2 O5 Cu1 120.4(3) . . ?
P2 O5 Cu1 134.8(3) . 3_766 ?
Cu1 O5 Cu1 100.67(19) . 3_766 ?
P2 O6 Cu3 142.2(3) . . ?
C1 N1 C12 118.1(6) . . ?
C1 N1 Cu1 128.2(5) . . ?
C12 N1 Cu1 113.6(4) . . ?
C10 N2 C11 117.9(6) . . ?
C10 N2 Cu1 128.5(5) . . ?
C11 N2 Cu1 113.5(4) . . ?
C13 N3 C24 118.0(6) . . ?
C13 N3 Cu2 128.5(5) . . ?
C24 N3 Cu2 113.5(4) . . ?
C22 N4 C23 118.3(6) . . ?
C22 N4 Cu2 128.6(5) . . ?
C23 N4 Cu2 113.1(4) . . ?
C25 N5 C36 118.5(6) . . ?
C25 N5 Cu3 127.7(5) . . ?
C36 N5 Cu3 113.8(5) . . ?
C34 N6 C35 118.1(6) . . ?
C34 N6 Cu3 128.3(5) . . ?
C35 N6 Cu3 113.6(5) . . ?
C47 N7 C48 117.5(7) . . ?
C47 N7 Cu2 120.5(5) . . ?
C48 N7 Cu2 120.8(5) . . ?
C41 N8 C37 117.1(7) . . ?
C41 N8 Cu3 122.9(5) . . ?
C37 N8 Cu3 120.0(5) . . ?
N1 C1 C2 122.1(6) . . ?
C3 C2 C1 119.5(6) . . ?
C2 C3 C4 119.1(6) . . ?
C3 C4 C12 117.8(6) . . ?
C3 C4 C5 124.3(7) . . ?
C12 C4 C5 117.9(6) . . ?
C6 C5 C4 121.8(7) . . ?
C5 C6 C7 121.2(6) . . ?
C11 C7 C6 118.7(6) . . ?
C11 C7 C8 116.0(6) . . ?
C6 C7 C8 125.3(6) . . ?
C9 C8 C7 120.3(6) . . ?
C8 C9 C10 120.0(7) . . ?
N2 C10 C9 121.7(7) . . ?
N2 C11 C7 124.0(6) . . ?
N2 C11 C12 115.9(6) . . ?
C7 C11 C12 120.1(6) . . ?
N1 C12 C4 123.4(6) . . ?
N1 C12 C11 116.3(6) . . ?
C4 C12 C11 120.3(6) . . ?
N3 C13 C14 122.3(7) . . ?
C15 C14 C13 120.3(6) . . ?
C14 C15 C16 118.7(6) . . ?
C24 C16 C15 116.6(6) . . ?
C24 C16 C17 119.4(6) . . ?
C15 C16 C17 124.0(7) . . ?
C18 C17 C16 121.3(7) . . ?
C17 C18 C19 121.0(7) . . ?
C20 C19 C23 116.6(7) . . ?
C20 C19 C18 124.5(7) . . ?
C23 C19 C18 118.9(6) . . ?
C21 C20 C19 119.4(7) . . ?
C20 C21 C22 119.8(7) . . ?
N4 C22 C21 122.4(7) . . ?
N4 C23 C19 123.5(6) . . ?
N4 C23 C24 116.5(6) . . ?
C19 C23 C24 120.0(6) . . ?
N3 C24 C16 124.2(6) . . ?
N3 C24 C23 116.3(6) . . ?
C16 C24 C23 119.4(6) . . ?
N5 C25 C26 121.9(8) . . ?
C27 C26 C25 120.1(9) . . ?
C26 C27 C28 119.8(8) . . ?
C27 C28 C36 117.8(8) . . ?
C27 C28 C29 125.2(8) . . ?
C36 C28 C29 117.0(9) . . ?
C30 C29 C28 121.3(8) . . ?
C29 C30 C31 121.8(8) . . ?
C32 C31 C35 116.1(8) . . ?
C32 C31 C30 125.4(8) . . ?
C35 C31 C30 118.5(9) . . ?
C33 C32 C31 119.7(7) . . ?
C32 C33 C34 120.9(8) . . ?
N6 C34 C33 121.7(8) . . ?
N6 C35 C36 116.1(6) . . ?
N6 C35 C31 123.6(8) . . ?
C36 C35 C31 120.3(7) . . ?
N5 C36 C35 117.1(6) . . ?
N5 C36 C28 121.8(8) . . ?
C35 C36 C28 121.1(7) . . ?
C38 C37 N8 123.2(8) . . ?
C37 C38 C39 120.6(8) . . ?
C40 C39 C38 115.9(8) . . ?
C40 C39 C42 122.0(9) . . ?
C38 C39 C42 122.1(9) . . ?
C41 C40 C39 119.2(8) . . ?
N8 C41 C40 123.9(8) . . ?
C43 C42 C43A 52.0(11) . . ?
C43 C42 C39 117.6(9) . . ?
C43A C42 C39 121.2(13) . . ?
C43A C43 C42 65.0(13) . . ?
C43A C43 C44 60.8(13) . . ?
C42 C43 C44 115.2(11) . . ?
C43A C44 C45 111.0(12) . . ?
C43A C44 C43 50.1(12) . . ?
C45 C44 C43 114.7(8) . . ?
C46 C45 C49 117.0(8) . . ?
C46 C45 C44 121.1(8) . . ?
C49 C45 C44 121.8(8) . . ?
C47 C46 C45 118.1(8) . . ?
N7 C47 C46 123.8(8) . . ?
C49 C48 N7 123.3(8) . . ?
C48 C49 C45 120.3(8) . . ?
Cl3A C50 Cl3 47.3(11) . . ?
Cl3A C50 Cl2 113.5(10) . . ?
Cl3 C50 Cl2 112.7(8) . . ?
C53 C52 C54 105.8(6) . . ?
C53 C52 P1 115.0(5) . . ?
C54 C52 P1 113.0(5) . . ?
C55 C53 C52 104.7(7) . . ?
C56 C54 C52 105.9(7) . . ?
C56 C55 C53 104.3(8) . . ?
C55 C56 C54 104.2(7) . . ?
C58 C57 C61 104.1(5) . . ?
C58 C57 P2 115.3(5) . . ?
C61 C57 P2 114.9(5) . . ?
C59 C58 C57 102.9(7) . . ?
C60 C59 C58 108.6(8) . . ?
C59 C60 C61 108.0(7) . . ?
C60 C61 C57 104.1(6) . . ?
C43 C43A C44 69.1(14) . . ?
C43 C43A C42 63.1(14) . . ?
C44 C43A C42 120.3(18) . . ?

loop_
_geom_bond_atom_site_label_1
_geom_bond_atom_site_label_2
_geom_bond_distance
_geom_bond_site_symmetry_2
_geom_bond_publ_flag
Cu1 O2 1.909(5) . ?
Cu1 O5 1.968(4) . ?
Cu1 N1 2.032(6) . ?
Cu1 N2 2.042(5) . ?
Cu1 O5 2.257(5) 3_766 ?
Cu2 O1 1.914(5) . ?
Cu2 O4 1.926(5) . ?
Cu2 N4 2.044(5) . ?
Cu2 N3 2.046(6) . ?
Cu2 N7 2.193(7) . ?
Cu3 O6 1.918(5) . ?
Cu3 O3 1.945(5) . ?
Cu3 N5 2.048(6) . ?
Cu3 N6 2.065(6) . ?
Cu3 N8 2.227(6) . ?
Cl1 O10 1.410(7) . ?
Cl1 O7 1.421(7) . ?
Cl1 O8 1.421(6) . ?
Cl1 O9 1.448(8) . ?
Cl2 C50 1.808(11) . ?
Cl3 Cl3A 1.27(3) . ?
Cl3 C50 1.647(16) . ?
Cl4 O13 1.332(11) . ?
Cl4 O11 1.388(9) . ?
Cl4 O14 1.408(14) . ?
Cl4 O12 1.426(8) . ?
Cl3A C50 1.50(2) . ?
P1 O1 1.520(6) . ?
P1 O3 1.523(5) . ?
P1 O2 1.534(5) . ?
P1 C52 1.817(7) . ?
P2 O6 1.518(5) . ?
P2 O4 1.519(5) . ?
P2 O5 1.538(5) . ?
P2 C57 1.810(6) . ?
O5 Cu1 2.257(5) 3_766 ?
O15 C63 1.319(17) . ?
O16 C64 1.362(14) . ?
N1 C1 1.313(8) . ?
N1 C12 1.358(8) . ?
N2 C10 1.337(8) . ?
N2 C11 1.357(9) . ?
N3 C13 1.334(8) . ?
N3 C24 1.344(8) . ?
N4 C22 1.320(9) . ?
N4 C23 1.353(9) . ?
N5 C25 1.338(10) . ?
N5 C36 1.363(9) . ?
N6 C34 1.319(9) . ?
N6 C35 1.366(9) . ?
N7 C47 1.330(10) . ?
N7 C48 1.342(10) . ?
N8 C41 1.317(10) . ?
N8 C37 1.357(10) . ?
C1 C2 1.402(9) . ?
C2 C3 1.381(10) . ?
C3 C4 1.381(10) . ?
C4 C12 1.389(9) . ?
C4 C5 1.443(10) . ?
C5 C6 1.351(10) . ?
C6 C7 1.416(10) . ?
C7 C11 1.404(9) . ?
C7 C8 1.420(10) . ?
C8 C9 1.344(11) . ?
C9 C10 1.412(9) . ?
C11 C12 1.439(9) . ?
C13 C14 1.394(10) . ?
C14 C15 1.367(10) . ?
C15 C16 1.426(9) . ?
C16 C24 1.397(9) . ?
C16 C17 1.431(10) . ?
C17 C18 1.358(10) . ?
C18 C19 1.426(10) . ?
C19 C20 1.400(10) . ?
C19 C23 1.413(9) . ?
C20 C21 1.377(11) . ?
C21 C22 1.395(10) . ?
C23 C24 1.442(9) . ?
C25 C26 1.397(10) . ?
C26 C27 1.360(13) . ?
C27 C28 1.389(13) . ?
C28 C36 1.420(10) . ?
C28 C29 1.445(13) . ?
C29 C30 1.351(14) . ?
C30 C31 1.413(13) . ?
C31 C32 1.410(13) . ?
C31 C35 1.412(10) . ?
C32 C33 1.349(13) . ?
C33 C34 1.403(11) . ?
C35 C36 1.401(11) . ?
C37 C38 1.353(12) . ?
C38 C39 1.410(12) . ?
C39 C40 1.403(13) . ?
C39 C42 1.502(12) . ?
C40 C41 1.393(13) . ?
C42 C43 1.459(16) . ?
C42 C43A 1.48(3) . ?
C43 C43A 1.29(3) . ?
C43 C44 1.570(16) . ?
C44 C43A 1.47(2) . ?
C44 C45 1.499(12) . ?
C45 C46 1.402(12) . ?
C45 C49 1.404(12) . ?
C46 C47 1.377(12) . ?
C48 C49 1.331(12) . ?
C52 C53 1.529(11) . ?
C52 C54 1.542(11) . ?
C53 C55 1.528(13) . ?
C54 C56 1.525(11) . ?
C55 C56 1.488(13) . ?
C57 C58 1.532(10) . ?
C57 C61 1.553(10) . ?
C58 C59 1.527(11) . ?
C59 C60 1.472(13) . ?
C60 C61 1.518(10) . ?
